data_9015301
loop_
_publ_author_name
'Durif, A.'
'Tordjman, I.'
'Masse, R.'
'Guitel, J.'

_publ_section_title
;
 Structure cristalline du nitro-phosphate mercureux:  Hg4PO4NO3(H2O)
 _cod_database_code 1007021
;
_journal_name_full 'Journal of Solid State Chemistry'
_journal_page_first 101
_journal_page_last 105
_journal_paper_doi 10.1016/S0022-4596(78)90188-3
_journal_volume 24
_journal_year 1978
_chemical_formula_sum 'Hg4 N O8 P'
_space_group_IT_number 14
_symmetry_space_group_name_Hall '-P 2yn'
_symmetry_space_group_name_H-M 'P 1 21/n 1'
_cell_angle_alpha 90
_cell_angle_beta 91.2
_cell_angle_gamma 90
_cell_length_a 18.38
_cell_length_b 8.258
_cell_length_c 5.952
_cell_formula_units_Z 4
_cell_volume 903.209
_database_code_amcsd 0013361
_exptl_crystal_density_diffrn 7.173
_cod_duplicate_entry 1007021
_cod_original_formula_sum 'Hg4 P N O8'
_cod_database_code 9015301
_amcsd_formula_title 'H2 Hg4 N O8 P'

loop_
_space_group_symop_operation_xyz
x,y,z
1/2+x,1/2-y,1/2+z
1/2-x,1/2+y,1/2-z
-x,-y,-z

loop_
_atom_site_label
_atom_site_fract_x
_atom_site_fract_y
_atom_site_fract_z
Hg1 0.77047 0.53980 0.03700
Hg2 0.43128 0.91710 0.82540
Hg3 0.54060 0.80110 0.31170
Hg4 0.76661 -0.00040 0.06480
P1 0.36470 0.72020 0.23800
N1 0.37300 0.24500 0.24000
O1 0.09800 0.20400 0.49600
O2 0.42000 0.71700 0.43700
O3 0.18600 0.07300 0.24200
O4 0.17900 0.38400 0.25900
O5 0.34400 0.24600 0.04800
O6 0.34000 0.23100 0.41300
O7 0.44400 0.26000 0.23900
O8 0.43800 0.46200 0.71200

loop_
_cod_related_entry_id
_cod_related_entry_database
_cod_related_entry_code
1 AMCSD 0013361
